data_2211794
loop_
_publ_author_name
'Lin, Kan'
'Fang, Mei-Juan'
'Tang, Guo'
'Wei, Zan-Bin'
'Zhao, Yu-Fen'

_publ_section_title
;
 (4<i>S</i>)-Benzyl 4-methyl-5-oxo-1,3-oxazolidine-3-carboxylate
;
_journal_coeditor_code DN2104
_journal_issue 1
_journal_name_full 'Acta Crystallographica Section E'
_journal_page_first o347
_journal_page_last o348
_journal_paper_doi 10.1107/S1600536806052846
_journal_volume 63
_journal_year 2007
_chemical_formula_iupac 'C12 H13 N O4'
_chemical_formula_moiety 'C12 H13 N O4'
_chemical_formula_sum 'C12 H13 N O4'
_chemical_formula_weight 235.23
_chemical_name_common
;
(4S)-3-Benzyloxycarbonyl-4-methyl-1,3-oxazolidin-5-one
;
_chemical_name_systematic
;
(4S)-Benzyl 4-methyl-5-oxo-1,3-oxazolidine-3-carboxylate
;
_space_group_IT_number 19
_symmetry_cell_setting orthorhombic
_symmetry_space_group_name_Hall 'P 2ac 2ab'
_symmetry_space_group_name_H-M 'P 21 21 21'
_atom_sites_solution_hydrogens geom
_atom_sites_solution_primary direct
_atom_sites_solution_secondary difmap
_audit_creation_method SHELXL-97
_cell_angle_alpha 90.00
_cell_angle_beta 90.00
_cell_angle_gamma 90.00
_cell_formula_units_Z 4
_cell_length_a 6.1357(19)
_cell_length_b 8.568(3)
_cell_length_c 22.758(7)
_cell_measurement_reflns_used 2804
_cell_measurement_temperature 273(2)
_cell_measurement_theta_max 25.00
_cell_measurement_theta_min 2.54
_cell_volume 1196.4(7)
_computing_cell_refinement 'SAINT (Bruker, 2001)'
_computing_data_collection 'SMART (Bruker, 2001)'
_computing_data_reduction SAINT
_computing_molecular_graphics 'ORTEPIII (Burnett & Johnson, 1996) and ORTEP-3 for Windows (Farrugia, 1997)'
_computing_publication_material SHELXL97
_computing_structure_refinement 'SHELXL97 (Sheldrick, 1997)'
_computing_structure_solution 'SHELXS97 (Sheldrick, 1997)'
_diffrn_ambient_temperature 273(2)
_diffrn_measured_fraction_theta_full 0.998
_diffrn_measured_fraction_theta_max 0.998
_diffrn_measurement_device_type 'Bruker APEX area-detector'
_diffrn_measurement_method '\f and \w'
_diffrn_radiation_monochromator graphite
_diffrn_radiation_source 'fine-focus sealed tube'
_diffrn_radiation_type MoK\a
_diffrn_radiation_wavelength 0.71073
_diffrn_reflns_av_R_equivalents 0.0486
_diffrn_reflns_av_sigmaI/netI 0.0553
_diffrn_reflns_limit_h_max 6
_diffrn_reflns_limit_h_min -7
_diffrn_reflns_limit_k_max 7
_diffrn_reflns_limit_k_min -10
_diffrn_reflns_limit_l_max 27
_diffrn_reflns_limit_l_min -26
_diffrn_reflns_number 5764
_diffrn_reflns_theta_full 25.00
_diffrn_reflns_theta_max 25.00
_diffrn_reflns_theta_min 1.79
_diffrn_standards_decay_% 0
_diffrn_standards_interval_count 0
_diffrn_standards_interval_time 0
_diffrn_standards_number 0
_exptl_absorpt_coefficient_mu 0.099
_exptl_absorpt_correction_T_max 0.9795
_exptl_absorpt_correction_T_min 0.9541
_exptl_absorpt_correction_type multi-scan
_exptl_absorpt_process_details '(SADABS; Bruker, 2001)'
_exptl_crystal_colour colorless
_exptl_crystal_density_diffrn 1.306
_exptl_crystal_density_method 'not measured'
_exptl_crystal_description chunk
_exptl_crystal_F_000 496
_exptl_crystal_size_max 0.48
_exptl_crystal_size_mid 0.32
_exptl_crystal_size_min 0.21
_refine_diff_density_max 0.177
_refine_diff_density_min -0.183
_refine_ls_extinction_method none
_refine_ls_goodness_of_fit_ref 1.204
_refine_ls_hydrogen_treatment constr
_refine_ls_matrix_type full
_refine_ls_number_parameters 155
_refine_ls_number_reflns 1258
_refine_ls_number_restraints 0
_refine_ls_restrained_S_all 1.204
_refine_ls_R_factor_all 0.0576
_refine_ls_R_factor_gt 0.0556
_refine_ls_shift/su_max 0.000
_refine_ls_shift/su_mean 0.000
_refine_ls_structure_factor_coef Fsqd
_refine_ls_weighting_details 'calc w=1/[\s^2^(Fo^2^)+(0.0454P)^2^+0.3568P] where P=(Fo^2^+2Fc^2^)/3'
_refine_ls_weighting_scheme calc
_refine_ls_wR_factor_gt 0.1378
_refine_ls_wR_factor_ref 0.1391
_reflns_number_gt 1209
_reflns_number_total 1258
_reflns_threshold_expression I>2\s(I)
_cod_data_source_file dn2104.cif
_cod_data_source_block I
_cod_database_code 2211794
_cod_database_fobs_code 2211794

loop_
_symmetry_equiv_pos_as_xyz
'x, y, z'
'-x+1/2, -y, z+1/2'
'-x, y+1/2, -z+1/2'
'x+1/2, -y+1/2, -z'

loop_
_atom_site_type_symbol
_atom_site_label
_atom_site_fract_x
_atom_site_fract_y
_atom_site_fract_z
_atom_site_U_iso_or_equiv
_atom_site_adp_type
_atom_site_calc_flag
_atom_site_refinement_flags
_atom_site_occupancy
N N1 0.5397(5) 0.0669(3) 0.95970(13) 0.0507(7) Uani d . 1
O O1 0.4890(4) -0.0690(3) 1.04450(10) 0.0551(7) Uani d . 1
C C1 0.6490(7) 0.0151(5) 1.01288(18) 0.0611(10) Uani d . 1
H H1A 0.7721 -0.0514 1.0034 0.073 Uiso calc R 1
H H1B 0.7006 0.1036 1.0355 0.073 Uiso calc R 1
O O2 0.1405(5) -0.1343(4) 1.03639(13) 0.0727(8) Uani d . 1
C C2 0.2970(6) -0.0701(4) 1.01688(15) 0.0486(8) Uani d . 1
O O3 0.8197(5) 0.2221(3) 0.93411(13) 0.0722(9) Uani d . 1
C C3 0.3152(6) 0.0145(4) 0.95838(15) 0.0485(8) Uani d . 1
H H3 0.2173 0.1049 0.9581 0.058 Uiso calc R 1
O O4 0.5008(4) 0.2281(3) 0.88410(10) 0.0586(7) Uani d . 1
C C4 0.2607(8) -0.0927(5) 0.90736(16) 0.0691(12) Uani d . 1
H H4A 0.2777 -0.0370 0.8711 0.104 Uiso calc R 1
H H4B 0.1128 -0.1280 0.9110 0.104 Uiso calc R 1
H H4C 0.3571 -0.1810 0.9078 0.104 Uiso calc R 1
C C5 0.6348(6) 0.1779(4) 0.92665(16) 0.0500(9) Uani d . 1
C C6 0.5963(7) 0.3430(5) 0.84410(18) 0.0702(12) Uani d . 1
H H6A 0.7141 0.2961 0.8218 0.084 Uiso calc R 1
H H6B 0.6543 0.4306 0.8661 0.084 Uiso calc R 1
C C7 0.4198(7) 0.3966(4) 0.80375(14) 0.0550(9) Uani d . 1
C C8 0.2587(9) 0.4936(6) 0.8235(2) 0.0807(14) Uani d . 1
H H8 0.2604 0.5244 0.8627 0.097 Uiso calc R 1
C C9 0.0966(10) 0.5467(7) 0.7882(3) 0.113(2) Uani d . 1
H H9 -0.0127 0.6099 0.8036 0.136 Uiso calc R 1
C C10 0.0942(11) 0.5076(10) 0.7308(4) 0.122(3) Uani d . 1
H H10 -0.0149 0.5453 0.7063 0.146 Uiso calc R 1
C C11 0.2534(15) 0.4121(9) 0.7090(2) 0.121(3) Uani d . 1
H H11 0.2520 0.3849 0.6694 0.146 Uiso calc R 1
C C12 0.4177(9) 0.3550(6) 0.74550(18) 0.0838(15) Uani d . 1
H H12 0.5249 0.2894 0.7305 0.101 Uiso calc R 1

loop_
_atom_site_aniso_label
_atom_site_aniso_U_11
_atom_site_aniso_U_22
_atom_site_aniso_U_33
_atom_site_aniso_U_12
_atom_site_aniso_U_13
_atom_site_aniso_U_23
N1 0.0442(15) 0.0539(16) 0.0540(16) -0.0061(14) -0.0103(14) 0.0108(14)
O1 0.0602(15) 0.0510(13) 0.0541(14) 0.0008(12) -0.0123(12) 0.0096(12)
C1 0.056(2) 0.054(2) 0.074(2) -0.0054(19) -0.019(2) 0.0131(19)
O2 0.0668(18) 0.0847(19) 0.0665(16) -0.0102(17) 0.0062(15) 0.0194(16)
C2 0.052(2) 0.0421(17) 0.0514(18) -0.0017(17) 0.0006(17) 0.0013(15)
O3 0.0517(16) 0.0702(17) 0.095(2) -0.0157(15) -0.0113(15) 0.0184(17)
C3 0.0471(18) 0.0473(18) 0.0509(18) 0.0010(16) -0.0086(16) 0.0090(15)
O4 0.0604(15) 0.0623(15) 0.0530(13) -0.0098(13) -0.0047(12) 0.0161(12)
C4 0.078(3) 0.076(3) 0.053(2) -0.024(2) -0.017(2) 0.0142(19)
C5 0.046(2) 0.0454(18) 0.058(2) -0.0016(16) -0.0021(17) -0.0006(16)
C6 0.077(3) 0.068(2) 0.066(2) -0.016(2) 0.002(2) 0.017(2)
C7 0.071(2) 0.053(2) 0.0411(17) -0.0120(19) 0.0099(17) 0.0100(16)
C8 0.102(4) 0.077(3) 0.063(2) 0.010(3) 0.015(3) 0.013(2)
C9 0.095(4) 0.106(4) 0.139(6) 0.020(4) 0.017(4) 0.055(4)
C10 0.091(4) 0.143(6) 0.131(6) -0.035(5) -0.037(4) 0.064(5)
C11 0.157(7) 0.150(6) 0.057(3) -0.055(6) -0.029(4) 0.010(3)
C12 0.104(4) 0.094(3) 0.053(2) -0.014(3) 0.010(3) -0.009(2)

loop_
_atom_type_symbol
_atom_type_description
_atom_type_scat_dispersion_real
_atom_type_scat_dispersion_imag
_atom_type_scat_source
C C 0.0033 0.0000 'International Tables Vol C Tables 4.2.6.8 and 6.1.1.4'
H H 0.0000 0.0000 'International Tables Vol C Tables 4.2.6.8 and 6.1.1.4'
N N 0.0061 0.0000 'International Tables Vol C Tables 4.2.6.8 and 6.1.1.4'
O O 0.0106 0.0000 'International Tables Vol C Tables 4.2.6.8 and 6.1.1.4'

loop_
_geom_angle_atom_site_label_1
_geom_angle_atom_site_label_2
_geom_angle_atom_site_label_3
_geom_angle
C5 N1 C3 128.3(3)
C5 N1 C1 118.8(3)
C3 N1 C1 111.2(3)
C2 O1 C1 112.1(3)
O1 C1 N1 105.0(3)
O1 C1 H1A 110.8
N1 C1 H1A 110.8
O1 C1 H1B 110.8
N1 C1 H1B 110.8
H1A C1 H1B 108.8
O2 C2 O1 122.6(3)
O2 C2 C3 127.3(3)
O1 C2 C3 110.1(3)
N1 C3 C4 114.4(3)
N1 C3 C2 101.5(3)
C4 C3 C2 111.4(3)
N1 C3 H3 109.7
C4 C3 H3 109.7
C2 C3 H3 109.7
C5 O4 C6 114.8(3)
C3 C4 H4A 109.5
C3 C4 H4B 109.5
H4A C4 H4B 109.5
C3 C4 H4C 109.5
H4A C4 H4C 109.5
H4B C4 H4C 109.5
O3 C5 O4 125.2(3)
O3 C5 N1 123.4(4)
O4 C5 N1 111.4(3)
O4 C6 C7 107.4(3)
O4 C6 H6A 110.2
C7 C6 H6A 110.2
O4 C6 H6B 110.2
C7 C6 H6B 110.2
H6A C6 H6B 108.5
C8 C7 C12 117.9(4)
C8 C7 C6 120.6(4)
C12 C7 C6 121.4(4)
C9 C8 C7 122.6(5)
C9 C8 H8 118.7
C7 C8 H8 118.7
C10 C9 C8 119.9(6)
C10 C9 H9 120.1
C8 C9 H9 120.1
C9 C10 C11 119.5(6)
C9 C10 H10 120.2
C11 C10 H10 120.2
C10 C11 C12 120.6(5)
C10 C11 H11 119.7
C12 C11 H11 119.7
C7 C12 C11 119.4(5)
C7 C12 H12 120.3
C11 C12 H12 120.3

loop_
_geom_bond_atom_site_label_1
_geom_bond_atom_site_label_2
_geom_bond_distance
N1 C5 1.345(4)
N1 C3 1.449(5)
N1 C1 1.453(5)
O1 C2 1.335(5)
O1 C1 1.415(5)
C1 H1A 0.9700
C1 H1B 0.9700
O2 C2 1.193(4)
C2 C3 1.520(5)
O3 C5 1.208(4)
C3 C4 1.518(5)
C3 H3 0.9800
O4 C5 1.341(4)
O4 C6 1.463(4)
C4 H4A 0.9600
C4 H4B 0.9600
C4 H4C 0.9600
C6 C7 1.492(5)
C6 H6A 0.9700
C6 H6B 0.9700
C7 C8 1.367(6)
C7 C12 1.373(5)
C8 C9 1.357(7)
C8 H8 0.9300
C9 C10 1.348(10)
C9 H9 0.9300
C10 C11 1.368(9)
C10 H10 0.9300
C11 C12 1.395(8)
C11 H11 0.9300
C12 H12 0.9300

loop_
_geom_hbond_atom_site_label_D
_geom_hbond_atom_site_label_H
_geom_hbond_atom_site_label_A
_geom_hbond_site_symmetry_A
_geom_hbond_distance_DH
_geom_hbond_distance_HA
_geom_hbond_distance_DA
_geom_hbond_angle_DHA
C1 H1A O2 1_655 0.97 2.49 3.319(5) 144.0

loop_
_cod_related_entry_id
_cod_related_entry_database
_cod_related_entry_code
1 ChemSpider 315226
